data_4130493
loop_
_publ_author_name
'Tona, Veronica'
'de la Torre, Aur\'elien'
'Padmanaban, Mohan'
'Ruider, Stefan'
'Gonz\'alez, Leticia'
'Maulide, Nuno'

_publ_section_title
;
 Chemo- and Stereoselective Transition-Metal-Free Amination of Amides with
 Azides.
;
_journal_issue 27
_journal_name_full 'Journal of the American Chemical Society'
_journal_page_first 8348
_journal_page_last 8351
_journal_paper_doi 10.1021/jacs.6b04061
_journal_volume 138
_journal_year 2016
_chemical_formula_moiety 'C21 H35 N2 O, I'
_chemical_formula_sum 'C21 H35 I N2 O'
_chemical_formula_weight 458.41
_chemical_name_systematic
;
2-(Phenethylamino)-1-(pyrrolidin-1-yl)nonan-1-one
;
_space_group_crystal_system monoclinic
_space_group_IT_number 14
_space_group_name_Hall '-P 2yn'
_space_group_name_H-M_alt 'P 1 21/n 1'
_atom_sites_solution_hydrogens geom
_atom_sites_solution_primary iterative
_audit_creation_date 2016-04-19
_audit_creation_method
;
Olex2 1.2
(compiled 2016.02.19 svn.r3266 for OlexSys, GUI svn.r5155)
;
_cell_angle_alpha 90
_cell_angle_beta 95.927(8)
_cell_angle_gamma 90
_cell_formula_units_Z 4
_cell_length_a 5.5248(10)
_cell_length_b 15.134(3)
_cell_length_c 26.429(5)
_cell_measurement_reflns_used 9714
_cell_measurement_temperature 100.0
_cell_measurement_theta_max 68.715
_cell_measurement_theta_min 3.361
_cell_volume 2198.0(7)
_computing_cell_refinement 'APEX2 V2013.6-2'
_computing_data_collection 'APEX2 V2013.6-2'
_computing_data_reduction 'APEX2 V2013.6-2'
_computing_molecular_graphics 'Olex2 (Dolomanov et al., 2009)'
_computing_publication_material 'Olex2 (Dolomanov et al., 2009)'
_computing_structure_refinement 'XL (Sheldrick, 2008)'
_computing_structure_solution 'olex2.solve (Bourhis et al., 2015)'
_diffrn_ambient_temperature 100.0
_diffrn_measured_fraction_theta_full 0.985
_diffrn_measured_fraction_theta_max 0.982
_diffrn_measurement_device_type 'Bruker D8 Venture'
_diffrn_measurement_method '\f and \w scans'
_diffrn_radiation_type CuK\a
_diffrn_radiation_wavelength 1.54178
_diffrn_reflns_av_R_equivalents 0.0990
_diffrn_reflns_av_unetI/netI 0.0621
_diffrn_reflns_Laue_measured_fraction_full 0.985
_diffrn_reflns_Laue_measured_fraction_max 0.982
_diffrn_reflns_limit_h_max 6
_diffrn_reflns_limit_h_min -6
_diffrn_reflns_limit_k_max 16
_diffrn_reflns_limit_k_min -18
_diffrn_reflns_limit_l_max 26
_diffrn_reflns_limit_l_min -31
_diffrn_reflns_number 16730
_diffrn_reflns_point_group_measured_fraction_full 0.985
_diffrn_reflns_point_group_measured_fraction_max 0.982
_diffrn_reflns_theta_full 67.679
_diffrn_reflns_theta_max 68.232
_diffrn_reflns_theta_min 3.362
_diffrn_source 'INCOATEC microfocus sealed tube'
_diffrn_standards_number 0
_exptl_absorpt_coefficient_mu 11.512
_exptl_absorpt_correction_T_max 0.7531
_exptl_absorpt_correction_T_min 0.4130
_exptl_absorpt_correction_type multi-scan
_exptl_absorpt_process_details
;
SADABS-2012/1 (Bruker,2012) was used for absorption correction.
wR2(int) was 0.1180 before and 0.0734 after correction.
The Ratio of minimum to maximum transmission is 0.5484.
The \l/2 correction factor is 0.0015.
;
_exptl_crystal_colour 'clear colourless'
_exptl_crystal_colour_lustre clear
_exptl_crystal_colour_primary colourless
_exptl_crystal_density_diffrn 1.385
_exptl_crystal_description needle
_exptl_crystal_F_000 944
_exptl_crystal_size_max 0.291
_exptl_crystal_size_mid 0.069
_exptl_crystal_size_min 0.035
_refine_diff_density_max 2.170
_refine_diff_density_min -1.130
_refine_diff_density_rms 0.180
_refine_ls_extinction_method none
_refine_ls_goodness_of_fit_ref 1.126
_refine_ls_hydrogen_treatment constr
_refine_ls_matrix_type full
_refine_ls_number_parameters 227
_refine_ls_number_reflns 3965
_refine_ls_number_restraints 4
_refine_ls_restrained_S_all 1.125
_refine_ls_R_factor_all 0.0687
_refine_ls_R_factor_gt 0.0637
_refine_ls_shift/su_max 0.000
_refine_ls_shift/su_mean 0.000
_refine_ls_structure_factor_coef Fsqd
_refine_ls_weighting_details 'w=1/[\s^2^(Fo^2^)+(0.0700P)^2^+10.3310P] where P=(Fo^2^+2Fc^2^)/3'
_refine_ls_weighting_scheme calc
_refine_ls_wR_factor_gt 0.1567
_refine_ls_wR_factor_ref 0.1595
_reflns_Friedel_coverage 0.000
_reflns_number_gt 3641
_reflns_number_total 3965
_reflns_threshold_expression 'I > 2\s(I)'
_cod_data_source_file ja6b04061_si_002.cif
_cod_data_source_block vetomopa497_p21n
_cod_database_code 4130493
_shelxl_version_number 2013-3
_shelx_space_group_comment
;
The symmetry employed for this shelxl refinement is uniquely defined
by the following loop, which should always be used as a source of
symmetry information in preference to the above space-group names.
They are only intended as comments.
;

loop_
_space_group_symop_operation_xyz
'x, y, z'
'-x+1/2, y+1/2, -z+1/2'
'-x, -y, -z'
'x-1/2, -y-1/2, z-1/2'

loop_
_atom_site_label
_atom_site_type_symbol
_atom_site_fract_x
_atom_site_fract_y
_atom_site_fract_z
_atom_site_U_iso_or_equiv
_atom_site_adp_type
_atom_site_occupancy
_atom_site_site_symmetry_order
_atom_site_calc_flag
_atom_site_refinement_flags_posn
_atom_site_refinement_flags_occupancy
_atom_site_disorder_assembly
_atom_site_disorder_group
O1 O 0.3951(7) 0.6207(3) 0.34260(15) 0.0219(8) Uani 1 1 d . . . .
N1 N 0.6719(8) 0.7298(3) 0.33813(17) 0.0196(9) Uani 1 1 d . . . .
N2 N 0.6949(8) 0.4949(3) 0.31615(16) 0.0191(10) Uani 1 1 d . . . .
H2A H 0.7729 0.4528 0.2942 0.023 Uiso 1 1 calc R . . .
H2B H 0.5169 0.4853 0.3107 0.023 Uiso 1 1 calc R . . .
C1 C 0.5361(11) 0.7926(4) 0.3667(2) 0.0256(13) Uani 1 1 d D . . .
H1AA H 0.4716 0.7638 0.3962 0.031 Uiso 0.75 1 calc R P A 1
H1AB H 0.4000 0.8196 0.3448 0.031 Uiso 0.75 1 calc R P A 1
H1BC H 0.5422 0.7752 0.4029 0.031 Uiso 0.25 1 calc R P B 2
H1BD H 0.3639 0.7962 0.3522 0.031 Uiso 0.25 1 calc R P B 2
C2 C 0.8947(11) 0.7705(4) 0.3218(3) 0.0299(14) Uani 1 1 d D . . .
H2AA H 0.8937 0.7687 0.2844 0.036 Uiso 0.75 1 calc R P C 1
H2AB H 1.0426 0.7403 0.3376 0.036 Uiso 0.75 1 calc R P C 1
H2BC H 0.8678 0.7894 0.2858 0.036 Uiso 0.25 1 calc R P D 2
H2BD H 1.0321 0.7282 0.3257 0.036 Uiso 0.25 1 calc R P D 2
C5 C 0.5899(11) 0.6487(4) 0.3293(2) 0.0199(12) Uani 1 1 d . . . .
C6 C 0.7496(10) 0.5865(4) 0.3005(2) 0.0198(11) Uani 1 1 d . . . .
H6 H 0.9247 0.5995 0.3115 0.024 Uiso 1 1 calc R . . .
C7 C 0.7816(11) 0.4759(4) 0.3710(2) 0.0240(12) Uani 1 1 d . . . .
H7A H 0.7164 0.5212 0.3929 0.029 Uiso 1 1 calc R . . .
H7B H 0.9615 0.4791 0.3759 0.029 Uiso 1 1 calc R . . .
C8 C 0.6995(14) 0.3852(4) 0.3863(2) 0.0312(15) Uani 1 1 d . . . .
H8A H 0.7681 0.3393 0.3652 0.037 Uiso 1 1 calc R . . .
H8B H 0.5198 0.3812 0.3811 0.037 Uiso 1 1 calc R . . .
C9 C 0.7887(12) 0.3706(4) 0.4427(2) 0.0262(13) Uani 1 1 d . . . .
C10 C 0.6561(13) 0.3992(5) 0.4802(2) 0.0346(15) Uani 1 1 d . . . .
H10 H 0.5043 0.4276 0.4715 0.041 Uiso 1 1 calc R . . .
C11 C 0.7411(16) 0.3870(5) 0.5314(3) 0.0429(18) Uani 1 1 d . . . .
H11 H 0.6484 0.4083 0.5572 0.051 Uiso 1 1 calc R . . .
C12 C 0.9558(16) 0.3447(5) 0.5446(3) 0.045(2) Uani 1 1 d . . . .
H12 H 1.0124 0.3354 0.5793 0.054 Uiso 1 1 calc R . . .
C13 C 1.0880(15) 0.3161(6) 0.5071(4) 0.054(2) Uani 1 1 d . . . .
H13 H 1.2388 0.2869 0.5160 0.064 Uiso 1 1 calc R . . .
C14 C 1.0070(14) 0.3286(5) 0.4562(3) 0.0406(17) Uani 1 1 d . . . .
H14 H 1.1022 0.3081 0.4306 0.049 Uiso 1 1 calc R . . .
C15 C 0.7038(11) 0.5981(4) 0.2424(2) 0.0235(12) Uani 1 1 d . . . .
H15A H 0.7739 0.6554 0.2334 0.028 Uiso 1 1 calc R . . .
H15B H 0.7934 0.5511 0.2261 0.028 Uiso 1 1 calc R . . .
C16 C 0.4379(12) 0.5953(4) 0.2197(2) 0.0269(13) Uani 1 1 d . . . .
H16A H 0.3452 0.6417 0.2358 0.032 Uiso 1 1 calc R . . .
H16B H 0.3668 0.5373 0.2272 0.032 Uiso 1 1 calc R . . .
C17 C 0.4140(12) 0.6098(4) 0.1619(2) 0.0263(13) Uani 1 1 d . . . .
H17A H 0.4855 0.6678 0.1546 0.032 Uiso 1 1 calc R . . .
H17B H 0.5083 0.5636 0.1461 0.032 Uiso 1 1 calc R . . .
C18 C 0.1521(13) 0.6070(5) 0.1381(2) 0.0316(14) Uani 1 1 d . . . .
H18A H 0.0612 0.6559 0.1523 0.038 Uiso 1 1 calc R . . .
H18B H 0.0775 0.5508 0.1477 0.038 Uiso 1 1 calc R . . .
C19 C 0.1239(13) 0.6147(5) 0.0800(2) 0.0341(15) Uani 1 1 d . . . .
H19A H 0.1977 0.6711 0.0704 0.041 Uiso 1 1 calc R . . .
H19B H 0.2157 0.5661 0.0658 0.041 Uiso 1 1 calc R . . .
C20 C -0.1368(14) 0.6115(5) 0.0561(3) 0.0371(16) Uani 1 1 d . . . .
H20A H -0.2304 0.6588 0.0712 0.044 Uiso 1 1 calc R . . .
H20B H -0.2090 0.5541 0.0645 0.044 Uiso 1 1 calc R . . .
C21 C -0.1622(17) 0.6227(6) -0.0015(3) 0.049(2) Uani 1 1 d . . . .
H21A H -0.3287 0.6079 -0.0153 0.074 Uiso 1 1 calc GR . . .
H21B H -0.0475 0.5832 -0.0162 0.074 Uiso 1 1 calc GR . . .
H21C H -0.1267 0.6840 -0.0099 0.074 Uiso 1 1 calc GR . . .
C3A C 0.8814(17) 0.8649(5) 0.3408(4) 0.0328(15) Uani 0.75 1 d D P E 1
H3AA H 1.0460 0.8875 0.3524 0.039 Uiso 0.75 1 calc R P E 1
H3AB H 0.8056 0.9040 0.3137 0.039 Uiso 0.75 1 calc R P E 1
C4A C 0.7298(16) 0.8604(5) 0.3838(4) 0.0328(15) Uani 0.75 1 d D P E 1
H4AA H 0.6557 0.9186 0.3898 0.039 Uiso 0.75 1 calc R P E 1
H4AB H 0.8275 0.8412 0.4154 0.039 Uiso 0.75 1 calc R P E 1
C3B C 0.947(4) 0.8503(15) 0.3568(10) 0.0328(15) Uani 0.25 1 d D P E 2
H3BA H 1.0446 0.8957 0.3411 0.039 Uiso 0.25 1 calc R P E 2
H3BB H 1.0301 0.8330 0.3903 0.039 Uiso 0.25 1 calc R P E 2
C4B C 0.670(5) 0.8830(18) 0.3609(13) 0.0328(15) Uani 0.25 1 d . P E 2
H4BA H 0.6598 0.9215 0.3909 0.039 Uiso 0.25 1 calc R P E 2
H4BB H 0.6034 0.9149 0.3298 0.039 Uiso 0.25 1 calc R P E 2
I1 I 0.15821(7) 0.36468(3) 0.27705(2) 0.03028(18) Uani 1 1 d . . . .

loop_
_atom_site_aniso_label
_atom_site_aniso_U_11
_atom_site_aniso_U_22
_atom_site_aniso_U_33
_atom_site_aniso_U_23
_atom_site_aniso_U_13
_atom_site_aniso_U_12
O1 0.024(2) 0.023(2) 0.0191(19) -0.0010(16) 0.0042(16) 0.0000(16)
N1 0.020(2) 0.021(2) 0.017(2) 0.0010(19) 0.0007(18) 0.0019(19)
N2 0.026(2) 0.020(2) 0.011(2) 0.0006(18) -0.0011(18) 0.0016(19)
C1 0.030(3) 0.019(3) 0.027(3) -0.004(2) 0.000(2) 0.003(2)
C2 0.027(3) 0.022(3) 0.040(4) -0.004(3) 0.001(3) -0.003(2)
C5 0.028(3) 0.021(3) 0.011(2) 0.003(2) -0.002(2) 0.005(2)
C6 0.023(3) 0.020(3) 0.016(3) -0.002(2) 0.002(2) 0.000(2)
C7 0.034(3) 0.024(3) 0.013(3) -0.002(2) 0.001(2) 0.003(2)
C8 0.054(4) 0.022(3) 0.017(3) 0.002(2) -0.003(3) -0.005(3)
C9 0.036(3) 0.018(3) 0.023(3) 0.004(2) -0.003(3) -0.004(2)
C10 0.040(4) 0.041(4) 0.021(3) 0.008(3) 0.000(3) 0.008(3)
C11 0.073(5) 0.040(4) 0.017(3) 0.000(3) 0.005(3) 0.003(4)
C12 0.069(5) 0.033(4) 0.026(4) 0.013(3) -0.022(4) -0.016(4)
C13 0.039(4) 0.057(5) 0.061(5) 0.029(4) -0.015(4) 0.003(4)
C14 0.045(4) 0.040(4) 0.038(4) 0.012(3) 0.005(3) 0.009(3)
C15 0.032(3) 0.025(3) 0.014(3) 0.003(2) 0.006(2) 0.004(2)
C16 0.039(3) 0.029(3) 0.012(3) 0.003(2) -0.001(2) 0.000(3)
C17 0.043(4) 0.021(3) 0.015(3) 0.003(2) 0.007(3) 0.000(3)
C18 0.044(4) 0.035(4) 0.016(3) 0.003(3) 0.003(3) 0.000(3)
C19 0.047(4) 0.035(4) 0.020(3) 0.001(3) 0.001(3) -0.008(3)
C20 0.049(4) 0.034(4) 0.026(3) 0.010(3) -0.004(3) 0.004(3)
C21 0.060(5) 0.062(5) 0.023(3) 0.005(3) -0.009(3) 0.000(4)
C3A 0.025(3) 0.022(3) 0.048(4) -0.005(3) -0.014(3) 0.004(2)
C4A 0.025(3) 0.022(3) 0.048(4) -0.005(3) -0.014(3) 0.004(2)
C3B 0.025(3) 0.022(3) 0.048(4) -0.005(3) -0.014(3) 0.004(2)
C4B 0.025(3) 0.022(3) 0.048(4) -0.005(3) -0.014(3) 0.004(2)
I1 0.0312(3) 0.0328(3) 0.0263(3) -0.00447(15) 0.00073(17) 0.00070(15)

loop_
_atom_type_symbol
_atom_type_description
_atom_type_scat_dispersion_real
_atom_type_scat_dispersion_imag
_atom_type_scat_source
C C 0.0181 0.0091 'International Tables Vol C Tables 4.2.6.8 and 6.1.1.4'
H H 0.0000 0.0000 'International Tables Vol C Tables 4.2.6.8 and 6.1.1.4'
I I -0.3257 6.8362 'International Tables Vol C Tables 4.2.6.8 and 6.1.1.4'
N N 0.0311 0.0180 'International Tables Vol C Tables 4.2.6.8 and 6.1.1.4'
O O 0.0492 0.0322 'International Tables Vol C Tables 4.2.6.8 and 6.1.1.4'

loop_
_geom_angle_atom_site_label_1
_geom_angle_atom_site_label_2
_geom_angle_atom_site_label_3
_geom_angle
C1 N1 C2 111.4(5)
C5 N1 C1 120.6(5)
C5 N1 C2 128.1(5)
C6 N2 C7 113.1(4)
N1 C1 C4A 102.1(5)
N1 C1 C4B 104.0(12)
N1 C2 C3A 103.0(6)
N1 C2 C3B 105.3(9)
O1 C5 N1 124.0(5)
O1 C5 C6 119.2(5)
N1 C5 C6 116.8(5)
N2 C6 C5 106.7(4)
N2 C6 C15 111.5(4)
C15 C6 C5 112.3(4)
N2 C7 C8 110.9(5)
C7 C8 C9 108.4(5)
C10 C9 C8 121.2(6)
C10 C9 C14 118.6(6)
C14 C9 C8 120.2(6)
C9 C10 C11 120.7(7)
C12 C11 C10 120.4(7)
C13 C12 C11 118.9(6)
C12 C13 C14 121.2(7)
C9 C14 C13 120.1(7)
C16 C15 C6 116.2(5)
C15 C16 C17 111.6(5)
C18 C17 C16 112.9(5)
C17 C18 C19 114.1(6)
C20 C19 C18 114.2(6)
C19 C20 C21 113.5(7)
C4A C3A C2 105.2(7)
C3A C4A C1 103.8(7)
C2 C3B C4B 99.2(15)
C1 C4B C3B 101.4(18)

loop_
_geom_bond_atom_site_label_1
_geom_bond_atom_site_label_2
_geom_bond_distance
O1 C5 1.240(7)
N1 C1 1.468(7)
N1 C2 1.480(8)
N1 C5 1.321(7)
N2 C6 1.485(7)
N2 C7 1.506(7)
C1 C4A 1.518(9)
C1 C4B 1.57(3)
C2 C3A 1.518(9)
C2 C3B 1.529(16)
C5 C6 1.545(8)
C6 C15 1.540(7)
C7 C8 1.514(8)
C8 C9 1.535(8)
C9 C10 1.363(10)
C9 C14 1.378(10)
C10 C11 1.398(9)
C11 C12 1.361(12)
C12 C13 1.360(13)
C13 C14 1.386(11)
C15 C16 1.529(9)
C16 C17 1.534(7)
C17 C18 1.518(9)
C18 C19 1.532(8)
C19 C20 1.513(10)
C20 C21 1.523(9)
C3A C4A 1.481(14)
C3B C4B 1.62(3)

loop_
_geom_hbond_atom_site_label_D
_geom_hbond_atom_site_label_H
_geom_hbond_atom_site_label_A
_geom_hbond_distance_DH
_geom_hbond_distance_HA
_geom_hbond_distance_DA
_geom_hbond_angle_DHA
_geom_hbond_site_symmetry_A
N2 H2A I1 0.99 2.59 3.472(5) 148.1 1_655
N2 H2B I1 0.99 2.77 3.621(5) 144.1 .

loop_
_geom_torsion_atom_site_label_1
_geom_torsion_atom_site_label_2
_geom_torsion_atom_site_label_3
_geom_torsion_atom_site_label_4
_geom_torsion
O1 C5 C6 N2 -27.0(6)
O1 C5 C6 C15 95.5(6)
N1 C1 C4A C3A 35.3(7)
N1 C1 C4B C3B -31(2)
N1 C2 C3A C4A 24.7(8)
N1 C2 C3B C4B -38(2)
N1 C5 C6 N2 153.3(5)
N1 C5 C6 C15 -84.2(6)
N2 C6 C15 C16 69.5(6)
N2 C7 C8 C9 -178.8(5)
C1 N1 C2 C3A -2.1(7)
C1 N1 C2 C3B 20.0(13)
C1 N1 C5 O1 2.3(8)
C1 N1 C5 C6 -178.0(5)
C2 N1 C1 C4A -20.4(7)
C2 N1 C1 C4B 8.1(13)
C2 N1 C5 O1 -176.8(5)
C2 N1 C5 C6 2.9(8)
C2 C3A C4A C1 -37.8(8)
C2 C3B C4B C1 42(2)
C5 N1 C1 C4A 160.4(6)
C5 N1 C1 C4B -171.2(12)
C5 N1 C2 C3A 177.1(6)
C5 N1 C2 C3B -160.8(13)
C5 C6 C15 C16 -50.2(7)
C6 N2 C7 C8 174.4(5)
C6 C15 C16 C17 178.6(5)
C7 N2 C6 C5 -68.0(6)
C7 N2 C6 C15 169.1(5)
C7 C8 C9 C10 85.9(8)
C7 C8 C9 C14 -93.6(7)
C8 C9 C10 C11 -178.8(6)
C8 C9 C14 C13 179.5(7)
C9 C10 C11 C12 -1.3(12)
C10 C9 C14 C13 0.0(11)
C10 C11 C12 C13 1.2(12)
C11 C12 C13 C14 -0.5(12)
C12 C13 C14 C9 -0.1(13)
C14 C9 C10 C11 0.7(11)
C15 C16 C17 C18 179.7(5)
C16 C17 C18 C19 -175.9(5)
C17 C18 C19 C20 179.7(6)
C18 C19 C20 C21 177.9(6)
C3A C2 C3B C4B 49.0(19)
C4A C1 C4B C3B 58(2)
C3B C2 C3A C4A -74(2)
C4B C1 C4A C3A -62(3)
